data_4350549
loop_
_publ_author_name
'Mezei, Gellert'
'Raptis, Raphael G.'
'Telser, Joshua'

_publ_section_title
;
 Trinuclear, antiferromagnetically coupled Cu(II) complex with an EPR
 spectrum of mononuclear Cu(II): effect of alcoholic solvents.
;
_journal_issue 22
_journal_name_full 'Inorganic chemistry'
_journal_page_first 8841
_journal_page_last 8843
_journal_paper_doi 10.1021/ic061186r
_journal_volume 45
_journal_year 2006
_chemical_formula_sum 'C41 H78 Cl5 Cu3 N11 O6'
_chemical_formula_weight 1189.01
_space_group_IT_number 2
_space_group_name_Hall '-P 1'
_space_group_name_H-M_alt 'P -1'
_symmetry_cell_setting triclinic
_symmetry_space_group_name_H-M 'P -1'
_atom_sites_solution_hydrogens geom
_atom_sites_solution_primary direct
_atom_sites_solution_secondary difmap
_audit_creation_method SHELXL-97
_cell_angle_alpha 108.778(2)
_cell_angle_beta 102.082(2)
_cell_angle_gamma 95.916(2)
_cell_formula_units_Z 2
_cell_length_a 13.1209(12)
_cell_length_b 15.1829(14)
_cell_length_c 15.6249(15)
_cell_measurement_temperature 299(2)
_cell_volume 2832.5(5)
_computing_cell_refinement 'BRUKER SMART-NT V5.0'
_computing_data_collection 'BRUKER SMART-NT V5.0'
_computing_data_reduction 'BRUKER SAINT-NT V5/6.0'
_computing_molecular_graphics 'BRUKER SHELXTL-NT V5.1'
_computing_publication_material 'BRUKER SHELXTL-NT V5.1'
_computing_structure_refinement 'SHELXL-97 (Sheldrick, 1997)'
_computing_structure_solution 'SHELXS-97 (Sheldrick, 1990)'
_diffrn_ambient_temperature 299(2)
_diffrn_measured_fraction_theta_full 0.996
_diffrn_measured_fraction_theta_max 0.996
_diffrn_measurement_device_type 'Bruker AXS SMART CCD area detector'
_diffrn_measurement_method 'phi and omega scans'
_diffrn_radiation_monochromator graphite
_diffrn_radiation_source 'fine-focus sealed tube'
_diffrn_radiation_type MoK\a
_diffrn_radiation_wavelength 0.71073
_diffrn_reflns_av_R_equivalents 0.0275
_diffrn_reflns_av_sigmaI/netI 0.0709
_diffrn_reflns_limit_h_max 14
_diffrn_reflns_limit_h_min -14
_diffrn_reflns_limit_k_max 16
_diffrn_reflns_limit_k_min -14
_diffrn_reflns_limit_l_max 17
_diffrn_reflns_limit_l_min -17
_diffrn_reflns_number 12635
_diffrn_reflns_theta_full 23.30
_diffrn_reflns_theta_max 23.30
_diffrn_reflns_theta_min 1.42
_exptl_absorpt_coefficient_mu 1.402
_exptl_absorpt_correction_type none
_exptl_crystal_colour blueish-green
_exptl_crystal_density_diffrn 1.394
_exptl_crystal_density_method 'not measured'
_exptl_crystal_description 'prism Mezei, Telser, Raptis'
_exptl_crystal_F_000 1242
_exptl_crystal_size_max 0.26
_exptl_crystal_size_mid 0.10
_exptl_crystal_size_min 0.04
_refine_diff_density_max 0.454
_refine_diff_density_min -0.423
_refine_diff_density_rms 0.118
_refine_ls_extinction_method none
_refine_ls_goodness_of_fit_ref 0.914
_refine_ls_hydrogen_treatment mixed
_refine_ls_matrix_type full
_refine_ls_number_parameters 603
_refine_ls_number_reflns 8156
_refine_ls_number_restraints 0
_refine_ls_restrained_S_all 0.914
_refine_ls_R_factor_all 0.0922
_refine_ls_R_factor_gt 0.0401
_refine_ls_shift/su_max 0.000
_refine_ls_shift/su_mean 0.000
_refine_ls_structure_factor_coef Fsqd
_refine_ls_weighting_details 'calc w=1/[\s^2^(Fo^2^)+(0.0665P)^2^+0.0000P] where P=(Fo^2^+2Fc^2^)/3''
_refine_ls_weighting_scheme calc
_refine_ls_wR_factor_gt 0.0914
_refine_ls_wR_factor_ref 0.1243
_reflns_number_gt 4654
_reflns_number_total 8156
_reflns_threshold_expression >2sigma(I)
_cod_data_source_file ic061186rsi20060925_114212.cif
_cod_data_source_block '[Bu4N]2[Cu3(mu3-Cl)2(mu-4-O2N-pz)3Cl3],_(1).'
_cod_depositor_comments
;
The following automatic conversions were performed:

data item '_symmetry_cell_setting' value 'Triclinic' was changed to
'triclinic' in accordance with the
/home/saulius/struct/COD-crude-data/automatic-downloads/DataCite-retrospective/ACS/depositions/lib/dictionaries/cif_core.dic
dictionary named 'cif_core.dic' version 2.4.2 last updated on
2011-04-26.

Automatic conversion script
Id: cif_fix_values 6909 2019-04-08 15:41:33Z antanas 
;
_cod_original_sg_symbol_H-M P-1
_cod_database_code 4350549

loop_
_symmetry_equiv_pos_as_xyz
'x, y, z'
'-x, -y, -z'

loop_
_atom_site_label
_atom_site_type_symbol
_atom_site_fract_x
_atom_site_fract_y
_atom_site_fract_z
_atom_site_U_iso_or_equiv
_atom_site_adp_type
_atom_site_occupancy
_atom_site_symmetry_multiplicity
_atom_site_calc_flag
_atom_site_refinement_flags
Cu1 Cu 0.71418(5) 0.36977(5) 0.22398(5) 0.0633(2) Uani 1 1 d .
Cu2 Cu 0.46893(5) 0.41894(5) 0.16678(6) 0.0689(2) Uani 1 1 d .
Cu3 Cu 0.50562(5) 0.23597(5) 0.24704(5) 0.0614(2) Uani 1 1 d .
Cl1 Cl 0.88445(12) 0.43885(13) 0.28711(14) 0.0977(6) Uani 1 1 d .
Cl2 Cl 0.37879(13) 0.53761(11) 0.16688(14) 0.0912(5) Uani 1 1 d .
Cl3 Cl 0.43803(12) 0.11385(10) 0.28532(11) 0.0740(4) Uani 1 1 d .
Cl4 Cl 0.54825(10) 0.27121(9) 0.10591(9) 0.0597(4) Uani 1 1 d .
Cl5 Cl 0.57582(10) 0.40984(9) 0.32391(9) 0.0585(4) Uani 1 1 d .
O1 O 0.8372(4) 0.6474(4) 0.0681(4) 0.1189(19) Uani 1 1 d .
O2 O 0.6822(4) 0.6833(3) 0.0343(4) 0.1064(16) Uani 1 1 d .
O3 O 0.0245(4) 0.2891(4) 0.1238(4) 0.1081(17) Uani 1 1 d .
O4 O 0.0476(4) 0.1750(5) 0.1734(5) 0.155(3) Uani 1 1 d .
O5 O 0.8268(4) 0.0319(4) 0.3646(4) 0.123(2) Uani 1 1 d .
O6 O 0.9578(4) 0.1164(4) 0.3449(4) 0.1114(17) Uani 1 1 d .
N1 N 0.6896(4) 0.4655(3) 0.1686(3) 0.0658(13) Uani 1 1 d .
N2 N 0.5900(3) 0.4864(3) 0.1455(3) 0.0617(12) Uani 1 1 d .
N3 N 0.3510(3) 0.3382(3) 0.1779(3) 0.0581(12) Uani 1 1 d .
N4 N 0.3645(3) 0.2635(3) 0.2070(3) 0.0543(11) Uani 1 1 d .
N5 N 0.6500(3) 0.2100(3) 0.2774(3) 0.0602(12) Uani 1 1 d .
N6 N 0.7330(4) 0.2628(3) 0.2652(3) 0.0614(12) Uani 1 1 d .
N7 N 0.7425(6) 0.6391(4) 0.0662(4) 0.0886(17) Uani 1 1 d .
N8 N 0.0816(4) 0.2423(5) 0.1554(4) 0.0911(17) Uani 1 1 d .
N9 N 0.8638(5) 0.0968(4) 0.3436(4) 0.0878(17) Uani 1 1 d .
N10 N 0.2385(4) 0.8230(3) 0.1058(3) 0.0634(12) Uani 1 1 d .
N11 N 0.2580(3) 0.2849(3) 0.5101(3) 0.0552(11) Uani 1 1 d .
C1 C 0.5967(5) 0.5518(4) 0.1065(4) 0.0728(17) Uani 1 1 d .
H1 H 0.5410 0.5791 0.0853 0.087 Uiso 1 1 calc R
C2 C 0.7002(5) 0.5726(4) 0.1025(4) 0.0704(17) Uani 1 1 d .
C3 C 0.7552(5) 0.5178(4) 0.1422(4) 0.0705(17) Uani 1 1 d .
H3 H 0.8273 0.5172 0.1496 0.085 Uiso 1 1 calc R
C4 C 0.2690(5) 0.2191(4) 0.2022(4) 0.0668(16) Uani 1 1 d .
H4 H 0.2555 0.1654 0.2174 0.080 Uiso 1 1 calc R
C5 C 0.1948(5) 0.2661(4) 0.1713(4) 0.0659(16) Uani 1 1 d .
C6 C 0.2485(4) 0.3393(4) 0.1551(4) 0.0660(16) Uani 1 1 d .
H6 H 0.2178 0.3824 0.1321 0.079 Uiso 1 1 calc R
C7 C 0.8193(5) 0.2289(4) 0.2874(4) 0.0676(16) Uani 1 1 d .
H7 H 0.8867 0.2518 0.2848 0.081 Uiso 1 1 calc R
C8 C 0.7931(5) 0.1540(4) 0.3148(4) 0.0674(16) Uani 1 1 d .
C9 C 0.6865(5) 0.1442(4) 0.3079(4) 0.0671(16) Uani 1 1 d .
H9 H 0.6465 0.0992 0.3221 0.081 Uiso 1 1 calc R
C10 C 0.2535(5) 0.8423(4) 0.0195(4) 0.0678(16) Uani 1 1 d .
H10A H 0.1850 0.8257 -0.0255 0.081 Uiso 1 1 calc R
H10B H 0.2984 0.8007 -0.0083 0.081 Uiso 1 1 calc R
C11 C 0.3017(5) 0.9433(4) 0.0355(4) 0.0831(19) Uani 1 1 d .
H11A H 0.2564 0.9859 0.0611 0.100 Uiso 1 1 calc R
H11B H 0.3705 0.9612 0.0803 0.100 Uiso 1 1 calc R
C12 C 0.3137(6) 0.9516(4) -0.0558(4) 0.095(2) Uani 1 1 d .
H12A H 0.2442 0.9357 -0.0993 0.114 Uiso 1 1 calc R
H12B H 0.3557 0.9064 -0.0825 0.114 Uiso 1 1 calc R
C13 C 0.3663(7) 1.0505(5) -0.0439(5) 0.136(3) Uani 1 1 d .
H13A H 0.3227 1.0951 -0.0212 0.204 Uiso 1 1 calc R
H13B H 0.3749 1.0515 -0.1031 0.204 Uiso 1 1 calc R
H13C H 0.4345 1.0671 0.0002 0.204 Uiso 1 1 calc R
C14 C 0.3421(5) 0.8477(4) 0.1804(4) 0.0792(18) Uani 1 1 d .
H14A H 0.3678 0.9151 0.1999 0.095 Uiso 1 1 calc R
H14B H 0.3270 0.8356 0.2342 0.095 Uiso 1 1 calc R
C15 C 0.4301(5) 0.7979(5) 0.1560(5) 0.092(2) Uani 1 1 d .
H15A H 0.4441 0.8039 0.0993 0.111 Uiso 1 1 calc R
H15B H 0.4122 0.7312 0.1463 0.111 Uiso 1 1 calc R
C16 C 0.5296(7) 0.8475(7) 0.2415(6) 0.137(3) Uani 1 1 d .
H16A H 0.5437 0.9146 0.2519 0.165 Uiso 1 1 calc R
H16B H 0.5139 0.8405 0.2972 0.165 Uiso 1 1 calc R
C17 C 0.6172(8) 0.8111(7) 0.2282(6) 0.169(4) Uani 1 1 d .
H17A H 0.6108 0.7498 0.2338 0.253 Uiso 1 1 calc R
H17B H 0.6786 0.8523 0.2744 0.253 Uiso 1 1 calc R
H17C H 0.6246 0.8054 0.1669 0.253 Uiso 1 1 calc R
C18 C 0.1899(5) 0.7183(4) 0.0727(4) 0.0689(16) Uani 1 1 d .
H18A H 0.1253 0.7061 0.0239 0.083 Uiso 1 1 calc R
H18B H 0.2387 0.6818 0.0450 0.083 Uiso 1 1 calc R
C19 C 0.1637(5) 0.6825(4) 0.1471(4) 0.0788(18) Uani 1 1 d .
H19A H 0.2286 0.6872 0.1928 0.095 Uiso 1 1 calc R
H19B H 0.1195 0.7215 0.1792 0.095 Uiso 1 1 calc R
C20 C 0.1066(5) 0.5811(4) 0.1035(5) 0.0831(19) Uani 1 1 d .
H20A H 0.1503 0.5427 0.0701 0.100 Uiso 1 1 calc R
H20B H 0.0412 0.5770 0.0586 0.100 Uiso 1 1 calc R
C21 C 0.0812(5) 0.5422(5) 0.1764(5) 0.109(3) Uani 1 1 d .
H21A H 0.1459 0.5458 0.2207 0.164 Uiso 1 1 calc R
H21B H 0.0458 0.4774 0.1462 0.164 Uiso 1 1 calc R
H21C H 0.0361 0.5789 0.2083 0.164 Uiso 1 1 calc R
C22 C 0.1653(6) 0.8837(4) 0.1504(5) 0.088(2) Uani 1 1 d .
H22A H 0.1587 0.8701 0.2058 0.106 Uiso 1 1 calc R
H22B H 0.1988 0.9495 0.1709 0.106 Uiso 1 1 calc R
C23 C 0.0557(6) 0.8718(5) 0.0903(6) 0.116(3) Uani 1 1 d .
H23A H 0.0218 0.8058 0.0681 0.139 Uiso 1 1 calc R
H23B H 0.0610 0.8882 0.0361 0.139 Uiso 1 1 calc R
C24 C -0.0133(9) 0.9326(7) 0.1418(10) 0.199(6) Uani 1 1 d .
H24A H 0.0246 0.9553 0.2074 0.239 Uiso 1 1 calc R
H24B H -0.0110 0.9877 0.1231 0.239 Uiso 1 1 calc R
C25 C -0.0964(11) 0.9117(10) 0.1398(15) 0.422(18) Uani 1 1 d .
H25A H -0.1363 0.8786 0.0761 0.633 Uiso 1 1 calc R
H25B H -0.1249 0.9670 0.1661 0.633 Uiso 1 1 calc R
H25C H -0.1010 0.8709 0.1753 0.633 Uiso 1 1 calc R
C26 C 0.2043(4) 0.3317(4) 0.4446(4) 0.0665(15) Uani 1 1 d .
H26A H 0.2437 0.3288 0.3980 0.080 Uiso 1 1 calc R
H26B H 0.1337 0.2949 0.4120 0.080 Uiso 1 1 calc R
C27 C 0.1943(5) 0.4335(4) 0.4899(4) 0.0736(17) Uani 1 1 d .
H27A H 0.2625 0.4696 0.5306 0.088 Uiso 1 1 calc R
H27B H 0.1442 0.4364 0.5280 0.088 Uiso 1 1 calc R
C28 C 0.1571(5) 0.4770(5) 0.4171(5) 0.092(2) Uani 1 1 d .
H28A H 0.0918 0.4379 0.3734 0.110 Uiso 1 1 calc R
H28B H 0.2100 0.4785 0.3823 0.110 Uiso 1 1 calc R
C29 C 0.1383(5) 0.5764(5) 0.4610(5) 0.105(2) Uani 1 1 d .
H29A H 0.0824 0.5745 0.4917 0.158 Uiso 1 1 calc R
H29B H 0.1186 0.6030 0.4132 0.158 Uiso 1 1 calc R
H29C H 0.2021 0.6147 0.5059 0.158 Uiso 1 1 calc R
C30 C 0.3724(4) 0.3337(3) 0.5581(4) 0.0578(14) Uani 1 1 d .
H30A H 0.3723 0.3958 0.6017 0.069 Uiso 1 1 calc R
H30B H 0.4045 0.2979 0.5945 0.069 Uiso 1 1 calc R
C31 C 0.4423(4) 0.3459(4) 0.4956(4) 0.0655(16) Uani 1 1 d .
H31A H 0.4219 0.3936 0.4699 0.079 Uiso 1 1 calc R
H31B H 0.4330 0.2868 0.4440 0.079 Uiso 1 1 calc R
C32 C 0.5580(4) 0.3756(4) 0.5508(4) 0.0764(18) Uani 1 1 d .
H32A H 0.5988 0.3984 0.5147 0.092 Uiso 1 1 calc R
H32B H 0.5640 0.4278 0.6083 0.092 Uiso 1 1 calc R
C33 C 0.6055(5) 0.2988(5) 0.5748(6) 0.113(3) Uani 1 1 d .
H33A H 0.5737 0.2830 0.6192 0.169 Uiso 1 1 calc R
H33B H 0.6805 0.3201 0.6014 0.169 Uiso 1 1 calc R
H33C H 0.5929 0.2440 0.5192 0.169 Uiso 1 1 calc R
C34 C 0.2514(4) 0.1823(4) 0.4493(4) 0.0650(16) Uani 1 1 d .
H34A H 0.1772 0.1546 0.4196 0.078 Uiso 1 1 calc R
H34B H 0.2858 0.1821 0.4001 0.078 Uiso 1 1 calc R
C35 C 0.2991(5) 0.1194(4) 0.4973(4) 0.0804(18) Uani 1 1 d .
H35A H 0.2673 0.1200 0.5482 0.096 Uiso 1 1 calc R
H35B H 0.3746 0.1432 0.5235 0.096 Uiso 1 1 calc R
C36 C 0.2812(6) 0.0198(4) 0.4293(5) 0.096(2) Uani 1 1 d .
H36A H 0.2054 -0.0044 0.4065 0.115 Uiso 1 1 calc R
H36B H 0.3077 0.0209 0.3762 0.115 Uiso 1 1 calc R
C37 C 0.3325(7) -0.0466(5) 0.4688(6) 0.132(3) Uani 1 1 d .
H37A H 0.4080 -0.0257 0.4880 0.198 Uiso 1 1 calc R
H37B H 0.3153 -0.1089 0.4221 0.198 Uiso 1 1 calc R
H37C H 0.3072 -0.0481 0.5219 0.198 Uiso 1 1 calc R
C38 C 0.2038(4) 0.2914(4) 0.5881(4) 0.0676(16) Uani 1 1 d .
H38A H 0.2083 0.3578 0.6235 0.081 Uiso 1 1 calc R
H38B H 0.2431 0.2642 0.6299 0.081 Uiso 1 1 calc R
C39 C 0.0881(5) 0.2432(4) 0.5582(4) 0.0858(19) Uani 1 1 d .
H39A H 0.0463 0.2729 0.5204 0.103 Uiso 1 1 calc R
H39B H 0.0814 0.1771 0.5205 0.103 Uiso 1 1 calc R
C40 C 0.0469(6) 0.2505(6) 0.6434(6) 0.128(3) Uani 1 1 d .
H40A H 0.0928 0.2261 0.6840 0.154 Uiso 1 1 calc R
H40B H 0.0478 0.3165 0.6780 0.154 Uiso 1 1 calc R
C41 C -0.0621(7) 0.1965(7) 0.6154(7) 0.176(4) Uani 1 1 d .
H41A H -0.1050 0.2138 0.5678 0.264 Uiso 1 1 calc R
H41B H -0.0913 0.2106 0.6687 0.264 Uiso 1 1 calc R
H41C H -0.0610 0.1300 0.5916 0.264 Uiso 1 1 calc R

loop_
_atom_site_aniso_label
_atom_site_aniso_U_11
_atom_site_aniso_U_22
_atom_site_aniso_U_33
_atom_site_aniso_U_23
_atom_site_aniso_U_13
_atom_site_aniso_U_12
Cu1 0.0494(4) 0.0613(4) 0.0791(5) 0.0269(4) 0.0151(4) 0.0056(3)
Cu2 0.0517(4) 0.0626(5) 0.0997(6) 0.0383(4) 0.0201(4) 0.0086(3)
Cu3 0.0573(4) 0.0554(4) 0.0746(5) 0.0265(4) 0.0191(4) 0.0072(3)
Cl1 0.0517(9) 0.1142(14) 0.1296(16) 0.0611(12) 0.0092(10) -0.0041(9)
Cl2 0.0740(11) 0.0714(11) 0.1435(17) 0.0489(11) 0.0372(11) 0.0246(9)
Cl3 0.0842(11) 0.0523(9) 0.0903(12) 0.0274(8) 0.0321(9) 0.0066(8)
Cl4 0.0610(9) 0.0561(8) 0.0542(9) 0.0097(7) 0.0155(7) 0.0067(7)
Cl5 0.0594(9) 0.0501(8) 0.0542(9) 0.0064(6) 0.0123(7) 0.0027(6)
O1 0.097(4) 0.124(4) 0.167(5) 0.082(4) 0.060(4) 0.005(3)
O2 0.130(4) 0.096(4) 0.120(4) 0.067(3) 0.041(4) 0.022(3)
O3 0.052(3) 0.123(4) 0.141(5) 0.041(4) 0.016(3) 0.013(3)
O4 0.075(4) 0.169(6) 0.257(8) 0.134(6) 0.040(4) -0.011(4)
O5 0.142(5) 0.114(4) 0.150(5) 0.080(4) 0.042(4) 0.061(4)
O6 0.089(4) 0.125(4) 0.110(4) 0.033(3) 0.003(3) 0.049(3)
N1 0.057(3) 0.058(3) 0.082(4) 0.027(3) 0.018(3) 0.002(2)
N2 0.049(3) 0.058(3) 0.077(4) 0.026(3) 0.013(3) 0.007(2)
N3 0.044(3) 0.060(3) 0.071(3) 0.025(3) 0.017(2) 0.008(2)
N4 0.054(3) 0.050(3) 0.058(3) 0.016(2) 0.017(2) 0.007(2)
N5 0.059(3) 0.056(3) 0.064(3) 0.018(2) 0.017(3) 0.011(2)
N6 0.052(3) 0.058(3) 0.068(3) 0.018(2) 0.011(3) 0.009(2)
N7 0.108(5) 0.081(4) 0.090(4) 0.043(3) 0.039(4) 0.007(4)
N8 0.057(4) 0.102(5) 0.107(5) 0.032(4) 0.023(4) -0.003(4)
N9 0.094(5) 0.088(5) 0.073(4) 0.021(3) 0.006(4) 0.040(4)
N10 0.072(3) 0.053(3) 0.057(3) 0.005(2) 0.024(3) 0.001(2)
N11 0.059(3) 0.053(3) 0.047(3) 0.010(2) 0.014(2) 0.004(2)
C1 0.080(5) 0.056(4) 0.090(5) 0.035(4) 0.023(4) 0.008(3)
C2 0.073(4) 0.069(4) 0.077(5) 0.034(4) 0.027(4) 0.003(3)
C3 0.055(4) 0.072(4) 0.084(5) 0.027(4) 0.022(3) -0.002(3)
C4 0.062(4) 0.066(4) 0.070(4) 0.022(3) 0.023(3) -0.002(3)
C5 0.053(4) 0.077(4) 0.066(4) 0.021(3) 0.021(3) 0.004(3)
C6 0.053(4) 0.070(4) 0.076(4) 0.028(3) 0.014(3) 0.013(3)
C7 0.051(4) 0.070(4) 0.066(4) 0.009(3) 0.008(3) 0.012(3)
C8 0.072(5) 0.067(4) 0.056(4) 0.018(3) 0.003(3) 0.020(3)
C9 0.078(5) 0.061(4) 0.063(4) 0.024(3) 0.015(3) 0.017(3)
C10 0.083(4) 0.060(4) 0.058(4) 0.014(3) 0.025(3) 0.008(3)
C11 0.104(5) 0.071(4) 0.066(5) 0.017(3) 0.023(4) -0.002(4)
C12 0.135(6) 0.077(5) 0.066(5) 0.023(4) 0.025(4) -0.003(4)
C13 0.179(9) 0.103(6) 0.117(7) 0.049(5) 0.025(6) -0.022(6)
C14 0.093(5) 0.071(4) 0.056(4) 0.014(3) 0.011(4) -0.014(4)
C15 0.086(5) 0.105(5) 0.081(5) 0.036(4) 0.013(4) 0.003(4)
C16 0.113(7) 0.193(10) 0.103(7) 0.055(7) 0.008(6) 0.051(7)
C17 0.183(11) 0.197(11) 0.120(9) 0.068(8) 0.003(8) 0.044(9)
C18 0.073(4) 0.053(4) 0.069(4) 0.006(3) 0.022(3) 0.002(3)
C19 0.086(5) 0.060(4) 0.086(5) 0.016(3) 0.034(4) 0.006(3)
C20 0.066(4) 0.066(4) 0.110(6) 0.026(4) 0.019(4) 0.002(3)
C21 0.104(6) 0.087(5) 0.161(8) 0.054(5) 0.071(6) 0.016(4)
C22 0.123(6) 0.059(4) 0.085(5) 0.011(4) 0.055(5) 0.014(4)
C23 0.112(6) 0.106(6) 0.136(8) 0.026(5) 0.058(6) 0.043(5)
C24 0.197(12) 0.117(8) 0.317(17) 0.046(9) 0.173(14) 0.060(9)
C25 0.208(16) 0.235(16) 0.62(4) -0.179(18) 0.25(2) -0.042(13)
C26 0.060(4) 0.071(4) 0.058(4) 0.015(3) 0.007(3) 0.009(3)
C27 0.063(4) 0.074(4) 0.075(5) 0.021(4) 0.008(3) 0.012(3)
C28 0.072(4) 0.099(5) 0.098(6) 0.044(4) -0.008(4) 0.015(4)
C29 0.099(5) 0.094(5) 0.134(7) 0.054(5) 0.021(5) 0.034(4)
C30 0.059(4) 0.048(3) 0.057(4) 0.010(3) 0.009(3) 0.007(3)
C31 0.065(4) 0.068(4) 0.065(4) 0.026(3) 0.016(3) 0.008(3)
C32 0.060(4) 0.086(4) 0.082(5) 0.031(4) 0.018(4) 0.006(3)
C33 0.074(5) 0.134(7) 0.144(7) 0.062(6) 0.025(5) 0.043(5)
C34 0.078(4) 0.056(4) 0.053(4) 0.007(3) 0.024(3) 0.001(3)
C35 0.100(5) 0.054(4) 0.074(5) 0.008(3) 0.018(4) 0.011(3)
C36 0.139(7) 0.056(4) 0.097(6) 0.023(4) 0.053(5) 0.008(4)
C37 0.159(8) 0.076(5) 0.172(9) 0.042(6) 0.067(7) 0.029(5)
C38 0.077(4) 0.060(4) 0.056(4) 0.006(3) 0.023(3) 0.005(3)
C39 0.079(5) 0.084(5) 0.085(5) 0.013(4) 0.036(4) -0.001(4)
C40 0.094(6) 0.138(7) 0.127(7) 0.003(5) 0.065(6) -0.015(5)
C41 0.158(9) 0.197(10) 0.168(10) 0.036(8) 0.094(8) -0.009(8)

loop_
_atom_type_symbol
_atom_type_description
_atom_type_scat_dispersion_real
_atom_type_scat_dispersion_imag
_atom_type_scat_source
C C 0.0033 0.0016 'International Tables Vol C Tables 4.2.6.8 and 6.1.1.4'
H H 0.0000 0.0000 'International Tables Vol C Tables 4.2.6.8 and 6.1.1.4'
N N 0.0061 0.0033 'International Tables Vol C Tables 4.2.6.8 and 6.1.1.4'
O O 0.0106 0.0060 'International Tables Vol C Tables 4.2.6.8 and 6.1.1.4'
Cl Cl 0.1484 0.1585 'International Tables Vol C Tables 4.2.6.8 and 6.1.1.4'
Cu Cu 0.3201 1.2651 'International Tables Vol C Tables 4.2.6.8 and 6.1.1.4'

loop_
_geom_angle_atom_site_label_1
_geom_angle_atom_site_label_2
_geom_angle_atom_site_label_3
_geom_angle
N1 Cu1 N6 173.44(19)
N1 Cu1 Cl1 90.63(14)
N6 Cu1 Cl1 92.94(14)
N1 Cu1 Cl4 86.13(14)
N6 Cu1 Cl4 88.67(14)
Cl1 Cu1 Cl4 160.39(7)
N1 Cu1 Cl5 94.21(14)
N6 Cu1 Cl5 88.82(13)
Cl1 Cu1 Cl5 119.56(7)
Cl4 Cu1 Cl5 79.99(4)
N3 Cu2 N2 173.33(19)
N3 Cu2 Cl2 93.87(13)
N2 Cu2 Cl2 91.22(14)
N3 Cu2 Cl4 88.26(13)
N2 Cu2 Cl4 85.49(13)
Cl2 Cu2 Cl4 160.14(7)
N3 Cu2 Cl5 86.60(14)
N2 Cu2 Cl5 94.51(14)
Cl2 Cu2 Cl5 120.58(6)
Cl4 Cu2 Cl5 79.24(5)
N4 Cu3 N5 174.94(18)
N4 Cu3 Cl3 92.07(13)
N5 Cu3 Cl3 91.65(14)
N4 Cu3 Cl5 89.21(13)
N5 Cu3 Cl5 90.28(13)
Cl3 Cu3 Cl5 138.46(6)
N4 Cu3 Cl4 86.96(12)
N5 Cu3 Cl4 87.99(13)
Cl3 Cu3 Cl4 140.69(6)
Cl5 Cu3 Cl4 80.85(5)
Cu1 Cl4 Cu2 83.89(5)
Cu1 Cl4 Cu3 83.58(5)
Cu2 Cl4 Cu3 83.79(4)
Cu3 Cl5 Cu2 84.31(5)
Cu3 Cl5 Cu1 82.67(4)
Cu2 Cl5 Cu1 80.34(4)
C3 N1 N2 107.8(4)
C3 N1 Cu1 130.6(4)
N2 N1 Cu1 121.5(3)
C1 N2 N1 108.1(4)
C1 N2 Cu2 131.4(4)
N1 N2 Cu2 120.5(3)
C6 N3 N4 108.4(4)
C6 N3 Cu2 129.2(4)
N4 N3 Cu2 122.3(3)
C4 N4 N3 108.2(4)
C4 N4 Cu3 130.3(4)
N3 N4 Cu3 121.6(3)
C9 N5 N6 108.4(4)
C9 N5 Cu3 131.1(4)
N6 N5 Cu3 120.5(3)
C7 N6 N5 108.2(4)
C7 N6 Cu1 130.2(4)
N5 N6 Cu1 121.6(3)
O2 N7 O1 124.1(6)
O2 N7 C2 117.9(6)
O1 N7 C2 117.9(6)
O4 N8 O3 123.0(6)
O4 N8 C5 117.5(6)
O3 N8 C5 119.5(6)
O5 N9 O6 124.5(6)
O5 N9 C8 117.9(7)
O6 N9 C8 117.6(7)
C10 N10 C14 111.8(4)
C10 N10 C22 110.7(4)
C14 N10 C22 106.0(5)
C10 N10 C18 106.1(4)
C14 N10 C18 111.7(4)
C22 N10 C18 110.5(4)
C38 N11 C30 105.9(4)
C38 N11 C34 111.4(4)
C30 N11 C34 111.1(4)
C38 N11 C26 111.2(4)
C30 N11 C26 111.6(4)
C34 N11 C26 105.9(4)
N2 C1 C2 108.7(5)
C3 C2 C1 106.1(5)
C3 C2 N7 126.5(6)
C1 C2 N7 127.3(6)
N1 C3 C2 109.3(5)
N4 C4 C5 108.3(5)
C4 C5 C6 106.7(5)
C4 C5 N8 127.0(6)
C6 C5 N8 126.3(6)
N3 C6 C5 108.5(5)
N6 C7 C8 108.7(5)
C9 C8 C7 106.5(5)
C9 C8 N9 127.1(6)
C7 C8 N9 126.5(6)
N5 C9 C8 108.3(5)
N10 C10 C11 115.7(4)
C12 C11 C10 109.8(5)
C11 C12 C13 112.5(5)
C15 C14 N10 117.9(5)
C14 C15 C16 105.8(6)
C17 C16 C15 112.5(9)
C19 C18 N10 116.0(5)
C20 C19 C18 110.4(5)
C19 C20 C21 111.8(6)
C23 C22 N10 116.5(5)
C22 C23 C24 112.8(8)
C25 C24 C23 127.3(13)
C27 C26 N11 116.0(5)
C26 C27 C28 111.0(5)
C27 C28 C29 111.7(6)
C31 C30 N11 116.8(4)
C30 C31 C32 110.3(5)
C33 C32 C31 114.4(5)
C35 C34 N11 116.9(5)
C34 C35 C36 110.6(5)
C37 C36 C35 114.5(6)
N11 C38 C39 116.3(5)
C40 C39 C38 110.2(5)
C41 C40 C39 110.7(7)

loop_
_geom_bond_atom_site_label_1
_geom_bond_atom_site_label_2
_geom_bond_distance
Cu1 N1 1.939(4)
Cu1 N6 1.950(4)
Cu1 Cl1 2.2344(17)
Cu1 Cl4 2.5005(15)
Cu1 Cl5 2.6281(14)
Cu2 N3 1.946(4)
Cu2 N2 1.947(4)
Cu2 Cl2 2.2546(16)
Cu2 Cl4 2.5575(14)
Cu2 Cl5 2.6136(16)
Cu3 N4 1.960(4)
Cu3 N5 1.966(4)
Cu3 Cl3 2.2757(15)
Cu3 Cl5 2.5009(14)
Cu3 Cl4 2.5839(15)
O1 N7 1.229(7)
O2 N7 1.219(6)
O3 N8 1.221(6)
O4 N8 1.211(6)
O5 N9 1.222(7)
O6 N9 1.233(7)
N1 C3 1.326(6)
N1 N2 1.379(5)
N2 C1 1.326(6)
N3 C6 1.320(6)
N3 N4 1.365(5)
N4 C4 1.335(6)
N5 C9 1.328(6)
N5 N6 1.368(5)
N6 C7 1.319(6)
N7 C2 1.425(7)
N8 C5 1.441(7)
N9 C8 1.435(7)
N10 C10 1.516(6)
N10 C14 1.516(7)
N10 C22 1.519(7)
N10 C18 1.524(6)
N11 C38 1.516(6)
N11 C30 1.519(6)
N11 C34 1.523(6)
N11 C26 1.523(6)
C1 C2 1.381(7)
C2 C3 1.367(7)
C4 C5 1.364(7)
C5 C6 1.374(7)
C7 C8 1.374(7)
C8 C9 1.369(7)
C10 C11 1.518(7)
C11 C12 1.511(7)
C12 C13 1.522(8)
C14 C15 1.493(8)
C15 C16 1.574(10)
C16 C17 1.352(10)
C18 C19 1.516(7)
C19 C20 1.507(7)
C20 C21 1.518(8)
C22 C23 1.501(9)
C23 C24 1.524(10)
C24 C25 1.095(13)
C26 C27 1.511(7)
C27 C28 1.512(7)
C28 C29 1.513(8)
C30 C31 1.511(7)
C31 C32 1.521(7)
C32 C33 1.489(8)
C34 C35 1.501(7)
C35 C36 1.503(8)
C36 C37 1.489(9)
C38 C39 1.520(7)
C39 C40 1.514(8)
C40 C41 1.475(10)
